data_4064067
loop_
_publ_author_name
'Karpiniec, Samuel S.'
'McGuinness, David S.'
'Gardiner, Michael G.'
'Yates, Brian F.'
'Patel, Jim'

_publ_section_title
;
 Revisiting the Aufbau Reaction with Acetylene: Further Insights from
 Experiment and Theory
;
_journal_issue 6
_journal_name_full Organometallics
_journal_page_first 1569
_journal_paper_doi 10.1021/om101114c
_journal_volume 30
_journal_year 2011
_chemical_formula_moiety 'C62 H56 Al2 O3'
_chemical_formula_sum 'C62 H56 Al2 O3'
_chemical_formula_weight 903.03
_chemical_name_systematic
; 
 ? 
;
_space_group_IT_number 2
_symmetry_cell_setting triclinic
_symmetry_Int_Tables_number 2
_symmetry_space_group_name_Hall '-P 1'
_symmetry_space_group_name_H-M 'P -1'
_atom_sites_solution_hydrogens geom
_atom_sites_solution_primary direct
_atom_sites_solution_secondary difmap
_audit_creation_method SHELXL-97
_cell_angle_alpha 78.717(3)
_cell_angle_beta 88.993(11)
_cell_angle_gamma 81.797(16)
_cell_formula_units_Z 2
_cell_length_a 9.961(3)
_cell_length_b 11.907(3)
_cell_length_c 20.919(5)
_cell_measurement_reflns_used 17702
_cell_measurement_temperature 100(2)
_cell_measurement_theta_max 26.46
_cell_measurement_theta_min 2.25
_cell_volume 2408.1(11)
_computing_cell_refinement XDS
_computing_data_collection BLU-ICE
_computing_data_reduction XDS
_computing_molecular_graphics
;
'X-SEED (Barbour, 2008) and ORTEPIII (Farrugia, 2008)' 
;
_computing_publication_material 'WinGX (Farrugia, 1999)'
_computing_structure_refinement 'SHELXL-97 (Sheldrick, 1997)'
_computing_structure_solution 'SHELXS-97 (Sheldrick, 1990)'
_diffrn_ambient_temperature 100(2)
_diffrn_detector_area_resol_mean 'ADSC Q210'
_diffrn_measured_fraction_theta_full 0.901
_diffrn_measured_fraction_theta_max 0.901
_diffrn_measurement_device_type '3-BM1 Australian Synchrotron'
_diffrn_measurement_method Rotation
_diffrn_radiation_monochromator Si<111>
_diffrn_radiation_source 'Synchrotron BM'
_diffrn_radiation_type Synchrotron
_diffrn_radiation_wavelength 0.77500
_diffrn_reflns_av_R_equivalents 0.0910
_diffrn_reflns_av_sigmaI/netI 0.0751
_diffrn_reflns_limit_h_max 11
_diffrn_reflns_limit_h_min -11
_diffrn_reflns_limit_k_max 13
_diffrn_reflns_limit_k_min -13
_diffrn_reflns_limit_l_max 24
_diffrn_reflns_limit_l_min -23
_diffrn_reflns_number 26394
_diffrn_reflns_theta_full 26.46
_diffrn_reflns_theta_max 26.46
_diffrn_reflns_theta_min 2.25
_exptl_absorpt_coefficient_mu 0.108
_exptl_absorpt_correction_type none
_exptl_crystal_colour colourless
_exptl_crystal_density_diffrn 1.245
_exptl_crystal_density_method 'not measured'
_exptl_crystal_description prism
_exptl_crystal_F_000 956
_exptl_crystal_size_max 0.06
_exptl_crystal_size_mid 0.03
_exptl_crystal_size_min 0.03
_refine_diff_density_max 0.434
_refine_diff_density_min -0.539
_refine_diff_density_rms 0.075
_refine_ls_extinction_coef 0.078(5)
_refine_ls_extinction_expression Fc^*^=kFc[1+0.001xFc^2^\l^3^/sin(2\q)]^-1/4^
_refine_ls_extinction_method SHELXL
_refine_ls_goodness_of_fit_ref 1.031
_refine_ls_hydrogen_treatment mixed
_refine_ls_matrix_type full
_refine_ls_number_parameters 656
_refine_ls_number_reflns 6908
_refine_ls_number_restraints 6
_refine_ls_restrained_S_all 1.031
_refine_ls_R_factor_all 0.0823
_refine_ls_R_factor_gt 0.0677
_refine_ls_shift/su_max 0.001
_refine_ls_shift/su_mean 0.000
_refine_ls_structure_factor_coef Fsqd
_refine_ls_weighting_details 'calc w=1/[\s^2^(Fo^2^)+(0.1074P)^2^+1.6224P] where P=(Fo^2^+2Fc^2^)/3'
_refine_ls_weighting_scheme calc
_refine_ls_wR_factor_gt 0.1738
_refine_ls_wR_factor_ref 0.1853
_reflns_number_gt 5509
_reflns_number_total 6908
_reflns_threshold_expression >2sigma(I)
_cod_data_source_file om101114c_si_002.cif
_cod_data_source_block d:\as5j3\revised
_cod_original_cell_volume 2408.1(12)
_cod_database_code 4064067

loop_
_symmetry_equiv_pos_as_xyz
'x, y, z'
'-x, -y, -z'

loop_
_atom_site_label
_atom_site_type_symbol
_atom_site_fract_x
_atom_site_fract_y
_atom_site_fract_z
_atom_site_U_iso_or_equiv
_atom_site_adp_type
_atom_site_occupancy
_atom_site_symmetry_multiplicity
_atom_site_calc_flag
_atom_site_refinement_flags
Al1 Al 0.49384(8) 0.78102(8) 0.22810(4) 0.0266(3) Uani 1 1 d .
Al2 Al 0.28131(8) 0.91175(8) 0.28129(5) 0.0288(3) Uani 1 1 d .
O1 O 0.4965(2) 0.69065(19) 0.17239(10) 0.0334(5) Uani 1 1 d .
O2 O 0.36016(18) 0.75665(17) 0.29103(10) 0.0257(5) Uani 1 1 d .
O3 O 0.10827(19) 0.91976(17) 0.26888(10) 0.0302(5) Uani 1 1 d .
C1 C 0.6710(3) 0.8043(3) 0.25640(16) 0.0320(7) Uani 1 1 d .
H1A H 0.713(4) 0.737(3) 0.2836(17) 0.038 Uiso 1 1 d .
H1B H 0.654(3) 0.877(3) 0.2817(17) 0.038 Uiso 1 1 d .
C2 C 0.7655(3) 0.8332(3) 0.19851(19) 0.0402(8) Uani 1 1 d .
H2A H 0.855(5) 0.854(4) 0.215(2) 0.060 Uiso 1 1 d .
H2B H 0.728(4) 0.896(4) 0.165(2) 0.060 Uiso 1 1 d .
H2C H 0.798(4) 0.763(4) 0.180(2) 0.060 Uiso 1 1 d .
C3 C 0.3258(5) 0.9973(3) 0.3466(2) 0.0521(10) Uani 1 1 d .
H3A H 0.292(4) 0.959(4) 0.389(2) 0.063 Uiso 1 1 d .
H3B H 0.424(5) 0.990(4) 0.344(2) 0.063 Uiso 1 1 d .
C4 C 0.2631(5) 1.1280(4) 0.3344(2) 0.0643(12) Uani 1 1 d D
H4A H 0.299(4) 1.167(4) 0.3649(17) 0.096 Uiso 1 1 d D
H4B H 0.274(4) 1.176(4) 0.2929(13) 0.096 Uiso 1 1 d D
H4C H 0.164(2) 1.152(4) 0.341(2) 0.096 Uiso 1 1 d D
C5 C 0.3695(3) 0.9365(3) 0.18982(18) 0.0367(8) Uani 1 1 d .
H5 H 0.315(4) 0.909(3) 0.1583(18) 0.044 Uiso 1 1 d .
C6 C 0.4257(4) 1.0319(3) 0.1640(2) 0.0457(9) Uani 1 1 d .
H6 H 0.397(4) 1.072(3) 0.114(2) 0.055 Uiso 1 1 d .
C7 C 0.5132(4) 1.0926(3) 0.1967(3) 0.0539(11) Uani 1 1 d .
H7A H 0.526(4) 1.061(4) 0.246(2) 0.065 Uiso 1 1 d .
H7B H 0.598(5) 1.080(4) 0.179(2) 0.065 Uiso 1 1 d .
C8 C 0.4707(5) 1.2253(4) 0.1788(3) 0.0666(13) Uani 1 1 d .
H8A H 0.539(6) 1.260(5) 0.209(3) 0.100 Uiso 1 1 d .
H8B H 0.473(5) 1.259(5) 0.119(3) 0.100 Uiso 1 1 d .
H8C H 0.371(6) 1.253(5) 0.184(3) 0.100 Uiso 1 1 d .
C9 C 0.5865(3) 0.6326(3) 0.13720(16) 0.0348(8) Uani 1 1 d .
C10 C 0.6960(3) 0.5511(3) 0.16695(16) 0.0362(8) Uani 1 1 d .
C11 C 0.7876(3) 0.4976(3) 0.12737(17) 0.0441(9) Uani 1 1 d .
H11 H 0.8626 0.4445 0.1471 0.053 Uiso 1 1 calc R
C12 C 0.7731(4) 0.5187(4) 0.06098(19) 0.0559(11) Uani 1 1 d .
H12 H 0.8372 0.4814 0.0350 0.067 Uiso 1 1 calc R
C13 C 0.6631(4) 0.5957(4) 0.03237(19) 0.0537(10) Uani 1 1 d .
H13 H 0.6508 0.6091 -0.0136 0.064 Uiso 1 1 calc R
C14 C 0.5710(3) 0.6534(3) 0.06918(17) 0.0420(9) Uani 1 1 d .
C15 C 0.7172(3) 0.5177(3) 0.23787(16) 0.0336(8) Uani 1 1 d .
C16 C 0.6132(3) 0.4869(3) 0.27996(16) 0.0348(8) Uani 1 1 d .
H16 H 0.5246 0.4917 0.2626 0.042 Uiso 1 1 calc R
C17 C 0.6344(3) 0.4496(3) 0.34576(17) 0.0445(9) Uani 1 1 d .
H17 H 0.5615 0.4298 0.3735 0.053 Uiso 1 1 calc R
C18 C 0.7626(4) 0.4415(4) 0.37089(19) 0.0575(11) Uani 1 1 d .
H18 H 0.7787 0.4162 0.4164 0.069 Uiso 1 1 calc R
C19 C 0.8687(4) 0.4704(4) 0.3298(2) 0.0559(11) Uani 1 1 d .
H19 H 0.9573 0.4641 0.3474 0.067 Uiso 1 1 calc R
C20 C 0.8473(3) 0.5073(3) 0.26505(19) 0.0440(9) Uani 1 1 d .
H20 H 0.9210 0.5263 0.2376 0.053 Uiso 1 1 calc R
C21 C 0.4608(4) 0.7391(3) 0.03323(16) 0.0440(9) Uani 1 1 d .
C22 C 0.3777(4) 0.7067(4) -0.01076(19) 0.0565(11) Uani 1 1 d .
H22 H 0.3868 0.6282 -0.0153 0.068 Uiso 1 1 calc R
C23 C 0.2808(4) 0.7888(5) -0.0483(2) 0.0649(13) Uani 1 1 d .
H23 H 0.2232 0.7657 -0.0776 0.078 Uiso 1 1 calc R
C24 C 0.2693(4) 0.9020(4) -0.0427(2) 0.0651(13) Uani 1 1 d .
H24 H 0.2053 0.9580 -0.0691 0.078 Uiso 1 1 calc R
C25 C 0.3500(4) 0.9357(4) 0.0010(2) 0.0624(12) Uani 1 1 d .
H25 H 0.3405 1.0144 0.0052 0.075 Uiso 1 1 calc R
C26 C 0.4454(4) 0.8538(3) 0.03892(19) 0.0511(10) Uani 1 1 d .
H26 H 0.5006 0.8773 0.0691 0.061 Uiso 1 1 calc R
C27 C 0.3294(3) 0.6539(2) 0.33157(15) 0.0261(7) Uani 1 1 d .
C28 C 0.3631(3) 0.6327(3) 0.39818(15) 0.0290(7) Uani 1 1 d .
C29 C 0.3348(3) 0.5290(3) 0.43668(17) 0.0373(8) Uani 1 1 d .
H29 H 0.3548 0.5135 0.4821 0.045 Uiso 1 1 calc R
C30 C 0.2788(3) 0.4489(3) 0.41029(18) 0.0411(9) Uani 1 1 d .
H30 H 0.2628 0.3780 0.4371 0.049 Uiso 1 1 calc R
C31 C 0.2460(3) 0.4716(3) 0.34511(17) 0.0363(8) Uani 1 1 d .
H31 H 0.2076 0.4157 0.3273 0.044 Uiso 1 1 calc R
C32 C 0.2679(3) 0.5763(3) 0.30399(16) 0.0284(7) Uani 1 1 d .
C33 C 0.2272(3) 0.5945(3) 0.23408(16) 0.0316(7) Uani 1 1 d .
C34 C 0.2665(3) 0.5070(3) 0.19914(19) 0.0422(9) Uani 1 1 d .
H34 H 0.3222 0.4384 0.2197 0.051 Uiso 1 1 calc R
C35 C 0.2260(4) 0.5184(4) 0.1353(2) 0.0503(10) Uani 1 1 d .
H35 H 0.2541 0.4579 0.1124 0.060 Uiso 1 1 calc R
C36 C 0.1445(4) 0.6176(4) 0.1045(2) 0.0517(10) Uani 1 1 d .
H36 H 0.1173 0.6259 0.0603 0.062 Uiso 1 1 calc R
C37 C 0.1034(3) 0.7042(3) 0.13868(17) 0.0413(8) Uani 1 1 d .
H37 H 0.0460 0.7719 0.1182 0.050 Uiso 1 1 calc R
C38 C 0.1450(3) 0.6934(3) 0.20231(16) 0.0318(7) Uani 1 1 d .
H38 H 0.1170 0.7545 0.2249 0.038 Uiso 1 1 calc R
C39 C 0.4313(3) 0.7111(3) 0.42978(15) 0.0304(7) Uani 1 1 d .
C40 C 0.3694(3) 0.7583(3) 0.48057(18) 0.0434(9) Uani 1 1 d .
H40 H 0.2802 0.7445 0.4932 0.052 Uiso 1 1 calc R
C41 C 0.4372(4) 0.8257(4) 0.51303(19) 0.0503(10) Uani 1 1 d .
H41 H 0.3938 0.8574 0.5476 0.060 Uiso 1 1 calc R
C42 C 0.5657(4) 0.8463(3) 0.49542(16) 0.0416(8) Uani 1 1 d .
H42 H 0.6112 0.8929 0.5174 0.050 Uiso 1 1 calc R
C43 C 0.6288(3) 0.7992(3) 0.44569(15) 0.0374(8) Uani 1 1 d .
H43 H 0.7182 0.8131 0.4335 0.045 Uiso 1 1 calc R
C44 C 0.5624(3) 0.7314(3) 0.41326(15) 0.0329(8) Uani 1 1 d .
H44 H 0.6073 0.6985 0.3794 0.040 Uiso 1 1 calc R
C45 C 0.0024(3) 0.9971(3) 0.28164(18) 0.0358(8) Uani 1 1 d .
C46 C -0.0669(3) 0.9769(3) 0.34026(19) 0.0407(9) Uani 1 1 d .
C47 C -0.1735(4) 1.0591(3) 0.3524(3) 0.0656(13) Uani 1 1 d .
H47 H -0.2204 1.0457 0.3925 0.079 Uiso 1 1 calc R
C48 C -0.2131(5) 1.1604(4) 0.3072(3) 0.0808(17) Uani 1 1 d .
H48 H -0.2858 1.2158 0.3161 0.097 Uiso 1 1 calc R
C49 C -0.1452(4) 1.1784(3) 0.2497(3) 0.0675(14) Uani 1 1 d .
H49 H -0.1716 1.2476 0.2187 0.081 Uiso 1 1 calc R
C50 C -0.0385(3) 1.0990(3) 0.2348(2) 0.0443(9) Uani 1 1 d .
C51 C -0.0331(3) 0.8706(3) 0.39130(16) 0.0336(8) Uani 1 1 d .
C52 C -0.0291(4) 0.8785(4) 0.4566(2) 0.0537(10) Uani 1 1 d .
H52 H -0.0384 0.9525 0.4681 0.064 Uiso 1 1 calc R
C53 C -0.0120(4) 0.7803(5) 0.50502(19) 0.0604(13) Uani 1 1 d .
H53 H -0.0093 0.7873 0.5494 0.072 Uiso 1 1 calc R
C54 C 0.0012(3) 0.6726(4) 0.48943(18) 0.0506(11) Uani 1 1 d .
H54 H 0.0117 0.6052 0.5229 0.061 Uiso 1 1 calc R
C55 C -0.0007(3) 0.6629(3) 0.42534(17) 0.0399(9) Uani 1 1 d .
H55 H 0.0095 0.5883 0.4145 0.048 Uiso 1 1 calc R
C56 C -0.0175(3) 0.7605(3) 0.37596(16) 0.0321(7) Uani 1 1 d .
H56 H -0.0183 0.7524 0.3317 0.039 Uiso 1 1 calc R
C57 C 0.0250(3) 1.1231(3) 0.17041(19) 0.0409(9) Uani 1 1 d .
C58 C 0.0400(3) 1.0430(3) 0.13030(19) 0.0464(10) Uani 1 1 d .
H58 H 0.0190 0.9673 0.1465 0.056 Uiso 1 1 calc R
C59 C 0.0847(4) 1.0705(4) 0.0674(2) 0.0550(11) Uani 1 1 d .
H59 H 0.0932 1.0146 0.0403 0.066 Uiso 1 1 calc R
C60 C 0.1176(4) 1.1814(4) 0.0435(2) 0.0617(12) Uani 1 1 d .
H60 H 0.1485 1.2010 0.0000 0.074 Uiso 1 1 calc R
C61 C 0.1049(4) 1.2620(4) 0.0830(2) 0.0563(11) Uani 1 1 d .
H61 H 0.1272 1.3373 0.0669 0.068 Uiso 1 1 calc R
C62 C 0.0605(3) 1.2337(3) 0.1452(2) 0.0495(10) Uani 1 1 d .
H62 H 0.0533 1.2897 0.1723 0.059 Uiso 1 1 calc R

loop_
_atom_site_aniso_label
_atom_site_aniso_U_11
_atom_site_aniso_U_22
_atom_site_aniso_U_33
_atom_site_aniso_U_23
_atom_site_aniso_U_13
_atom_site_aniso_U_12
Al1 0.0159(4) 0.0293(5) 0.0297(5) 0.0038(4) 0.0028(3) -0.0005(3)
Al2 0.0185(5) 0.0247(5) 0.0374(5) 0.0041(4) -0.0010(4) 0.0027(3)
O1 0.0233(11) 0.0381(12) 0.0353(12) -0.0024(10) 0.0015(9) 0.0006(9)
O2 0.0161(10) 0.0252(11) 0.0302(11) 0.0059(9) 0.0018(8) 0.0003(8)
O3 0.0178(10) 0.0270(11) 0.0407(12) -0.0010(10) 0.0034(9) 0.0064(8)
C1 0.0170(15) 0.0342(18) 0.0368(18) 0.0076(15) 0.0000(13) 0.0033(13)
C2 0.0253(17) 0.044(2) 0.046(2) 0.0025(18) 0.0067(15) -0.0043(15)
C3 0.063(3) 0.035(2) 0.054(2) -0.0017(19) -0.012(2) -0.0028(19)
C4 0.073(3) 0.055(3) 0.068(3) -0.023(2) -0.006(2) -0.002(2)
C5 0.0185(15) 0.0354(18) 0.045(2) 0.0129(16) 0.0005(14) 0.0058(13)
C6 0.0341(19) 0.0324(19) 0.059(2) 0.0095(18) 0.0083(17) 0.0071(15)
C7 0.037(2) 0.032(2) 0.086(3) 0.001(2) 0.010(2) 0.0019(16)
C8 0.056(3) 0.036(2) 0.099(4) -0.001(2) 0.014(3) 0.0027(19)
C9 0.0270(17) 0.0359(18) 0.0352(18) 0.0049(15) 0.0035(13) -0.0003(13)
C10 0.0260(17) 0.0374(18) 0.0407(19) 0.0004(16) 0.0040(14) -0.0005(14)
C11 0.0327(18) 0.046(2) 0.045(2) 0.0026(17) 0.0080(15) 0.0070(15)
C12 0.052(2) 0.062(3) 0.046(2) -0.006(2) 0.0118(18) 0.011(2)
C13 0.048(2) 0.068(3) 0.038(2) 0.000(2) 0.0038(17) 0.0016(19)
C14 0.0341(18) 0.049(2) 0.0362(19) 0.0050(17) 0.0026(15) -0.0026(16)
C15 0.0233(16) 0.0324(17) 0.0408(18) -0.0006(15) 0.0013(13) 0.0018(13)
C16 0.0227(16) 0.0357(18) 0.0412(19) 0.0002(15) -0.0023(13) 0.0020(13)
C17 0.0312(19) 0.050(2) 0.041(2) 0.0053(17) 0.0028(15) 0.0123(16)
C18 0.034(2) 0.084(3) 0.043(2) -0.004(2) -0.0041(17) 0.0185(19)
C19 0.0288(19) 0.079(3) 0.055(2) -0.013(2) -0.0135(17) 0.0110(18)
C20 0.0237(17) 0.044(2) 0.061(2) -0.0060(18) 0.0019(16) 0.0013(14)
C21 0.0347(19) 0.059(2) 0.0319(18) 0.0061(17) 0.0009(15) -0.0043(16)
C22 0.046(2) 0.078(3) 0.042(2) 0.002(2) -0.0030(18) -0.014(2)
C23 0.048(2) 0.091(4) 0.048(2) 0.011(2) -0.0091(19) -0.014(2)
C24 0.045(2) 0.081(3) 0.054(3) 0.022(2) -0.013(2) -0.006(2)
C25 0.050(2) 0.064(3) 0.059(3) 0.019(2) -0.010(2) -0.002(2)
C26 0.042(2) 0.054(2) 0.048(2) 0.0127(19) -0.0060(17) -0.0036(17)
C27 0.0131(14) 0.0241(15) 0.0343(17) 0.0063(13) 0.0062(12) 0.0030(11)
C28 0.0124(14) 0.0298(16) 0.0383(17) 0.0033(14) 0.0029(12) 0.0046(12)
C29 0.0215(16) 0.0381(19) 0.0407(19) 0.0135(16) 0.0058(13) 0.0052(14)
C30 0.0249(17) 0.0323(18) 0.055(2) 0.0140(17) 0.0083(15) 0.0013(14)
C31 0.0208(16) 0.0290(17) 0.054(2) 0.0006(16) 0.0072(14) 0.0015(13)
C32 0.0125(13) 0.0249(15) 0.0427(18) 0.0012(14) 0.0060(12) 0.0033(11)
C33 0.0148(14) 0.0314(17) 0.0471(19) -0.0049(15) 0.0101(13) -0.0028(12)
C34 0.0244(17) 0.0361(19) 0.065(2) -0.0122(18) 0.0045(16) 0.0018(14)
C35 0.037(2) 0.055(2) 0.066(3) -0.030(2) 0.0069(18) -0.0030(17)
C36 0.040(2) 0.071(3) 0.049(2) -0.021(2) 0.0037(17) -0.0076(19)
C37 0.0334(18) 0.047(2) 0.041(2) -0.0071(17) 0.0007(15) 0.0014(15)
C38 0.0196(15) 0.0357(17) 0.0388(18) -0.0071(15) 0.0065(13) -0.0009(13)
C39 0.0186(15) 0.0341(17) 0.0298(16) 0.0076(14) -0.0006(12) 0.0069(12)
C40 0.0236(17) 0.050(2) 0.052(2) -0.0042(18) 0.0125(15) 0.0016(15)
C41 0.043(2) 0.057(2) 0.047(2) -0.009(2) 0.0119(17) 0.0031(18)
C42 0.040(2) 0.046(2) 0.0344(18) -0.0013(17) -0.0048(15) 0.0016(16)
C43 0.0224(16) 0.052(2) 0.0323(17) 0.0036(16) -0.0016(13) -0.0027(14)
C44 0.0194(15) 0.047(2) 0.0267(16) 0.0024(15) 0.0031(12) 0.0021(13)
C45 0.0215(16) 0.0246(16) 0.058(2) -0.0050(16) 0.0029(15) 0.0027(12)
C46 0.0279(17) 0.0309(18) 0.061(2) -0.0091(17) 0.0159(16) 0.0002(14)
C47 0.050(2) 0.040(2) 0.099(4) -0.007(2) 0.037(2) 0.0064(18)
C48 0.057(3) 0.037(2) 0.134(5) -0.001(3) 0.041(3) 0.018(2)
C49 0.041(2) 0.031(2) 0.116(4) 0.006(2) 0.019(2) 0.0115(17)
C50 0.0241(17) 0.0251(17) 0.075(3) 0.0056(17) 0.0043(16) 0.0033(13)
C51 0.0173(15) 0.0385(18) 0.0448(19) -0.0085(16) 0.0083(13) -0.0037(13)
C52 0.040(2) 0.079(3) 0.052(2) -0.025(2) 0.0115(17) -0.023(2)
C53 0.029(2) 0.117(4) 0.038(2) -0.015(3) -0.0030(16) -0.023(2)
C54 0.0267(18) 0.074(3) 0.039(2) 0.015(2) -0.0009(15) -0.0017(17)
C55 0.0230(16) 0.0411(19) 0.047(2) 0.0036(17) 0.0065(14) 0.0057(14)
C56 0.0190(15) 0.0368(18) 0.0346(17) 0.0014(15) 0.0032(12) 0.0040(13)
C57 0.0170(15) 0.0311(18) 0.065(2) 0.0111(18) -0.0068(15) 0.0028(13)
C58 0.0301(18) 0.044(2) 0.056(2) 0.016(2) -0.0160(16) -0.0068(15)
C59 0.050(2) 0.056(2) 0.053(2) 0.007(2) -0.0211(19) -0.0112(19)
C60 0.046(2) 0.071(3) 0.054(2) 0.027(2) -0.0137(19) -0.014(2)
C61 0.039(2) 0.047(2) 0.071(3) 0.020(2) -0.0118(19) -0.0100(17)
C62 0.0253(17) 0.0294(18) 0.082(3) 0.0127(19) -0.0076(18) 0.0019(14)

loop_
_atom_type_symbol
_atom_type_description
_atom_type_scat_dispersion_real
_atom_type_scat_dispersion_imag
_atom_type_scat_source
C C 0.0033 0.0016 'International Tables Vol C Tables 4.2.6.8 and 6.1.1.4'
H H 0.0000 0.0000 'International Tables Vol C Tables 4.2.6.8 and 6.1.1.4'
O O 0.0106 0.0060 'International Tables Vol C Tables 4.2.6.8 and 6.1.1.4'
Al Al 0.0645 0.0514 'International Tables Vol C Tables 4.2.6.8 and 6.1.1.4'

loop_
_geom_angle_atom_site_label_1
_geom_angle_atom_site_label_2
_geom_angle_atom_site_label_3
_geom_angle
O1 Al1 O2 112.49(11)
O1 Al1 C1 115.23(13)
O2 Al1 C1 118.11(13)
O1 Al1 C5 108.00(14)
O2 Al1 C5 86.04(11)
C1 Al1 C5 113.03(15)
O1 Al1 Al2 132.12(8)
O2 Al1 Al2 41.83(6)
C1 Al1 Al2 112.56(12)
C5 Al1 Al2 47.70(10)
O3 Al2 O2 108.48(10)
O3 Al2 C3 113.30(17)
O2 Al2 C3 117.58(14)
O3 Al2 C5 106.88(12)
O2 Al2 C5 86.49(11)
C3 Al2 C5 120.85(18)
O3 Al2 Al1 128.50(9)
O2 Al2 Al1 41.66(6)
C3 Al2 Al1 118.00(15)
C5 Al2 Al1 48.35(9)
C9 O1 Al1 139.6(2)
C27 O2 Al1 131.02(17)
C27 O2 Al2 132.46(17)
Al1 O2 Al2 96.52(9)
C45 O3 Al2 131.2(2)
C2 C1 Al1 111.8(2)
C2 C1 H1A 108(2)
Al1 C1 H1A 110(2)
C2 C1 H1B 109.3(18)
Al1 C1 H1B 106.7(18)
H1A C1 H1B 112(3)
C1 C2 H2A 110(2)
C1 C2 H2B 114(2)
H2A C2 H2B 108(3)
C1 C2 H2C 111(2)
H2A C2 H2C 102(3)
H2B C2 H2C 111(3)
C4 C3 Al2 115.6(3)
C4 C3 H3A 108(2)
Al2 C3 H3A 107(2)
C4 C3 H3B 110(3)
Al2 C3 H3B 102(2)
H3A C3 H3B 115(4)
C3 C4 H4A 111(3)
C3 C4 H4B 119(3)
H4A C4 H4B 104(3)
C3 C4 H4C 121(3)
H4A C4 H4C 99(3)
H4B C4 H4C 99(3)
C6 C5 Al2 123.3(3)
C6 C5 Al1 120.0(2)
Al2 C5 Al1 83.95(12)
C6 C5 H5 114(2)
Al2 C5 H5 111(2)
Al1 C5 H5 99(2)
C5 C6 C7 127.8(4)
C5 C6 H6 116(2)
C7 C6 H6 116(2)
C6 C7 C8 111.1(4)
C6 C7 H7A 114(2)
C8 C7 H7A 114(2)
C6 C7 H7B 106(3)
C8 C7 H7B 105(3)
H7A C7 H7B 105(4)
C7 C8 H8A 104(3)
C7 C8 H8B 110(2)
H8A C8 H8B 117(4)
C7 C8 H8C 115(3)
H8A C8 H8C 114(4)
H8B C8 H8C 96(4)
O1 C9 C14 119.1(3)
O1 C9 C10 121.9(3)
C14 C9 C10 119.0(3)
C11 C10 C9 118.7(3)
C11 C10 C15 117.8(3)
C9 C10 C15 123.5(3)
C12 C11 C10 122.2(3)
C12 C11 H11 118.9
C10 C11 H11 118.9
C11 C12 C13 118.7(3)
C11 C12 H12 120.6
C13 C12 H12 120.6
C14 C13 C12 121.5(4)
C14 C13 H13 119.3
C12 C13 H13 119.3
C13 C14 C9 119.8(3)
C13 C14 C21 117.1(3)
C9 C14 C21 123.0(3)
C16 C15 C20 117.4(3)
C16 C15 C10 122.0(3)
C20 C15 C10 120.4(3)
C17 C16 C15 122.1(3)
C17 C16 H16 119.0
C15 C16 H16 119.0
C16 C17 C18 119.1(3)
C16 C17 H17 120.5
C18 C17 H17 120.5
C17 C18 C19 120.0(4)
C17 C18 H18 120.0
C19 C18 H18 120.0
C20 C19 C18 120.7(3)
C20 C19 H19 119.6
C18 C19 H19 119.6
C19 C20 C15 120.7(3)
C19 C20 H20 119.7
C15 C20 H20 119.7
C26 C21 C22 118.5(4)
C26 C21 C14 121.0(3)
C22 C21 C14 120.4(4)
C21 C22 C23 120.6(4)
C21 C22 H22 119.7
C23 C22 H22 119.7
C24 C23 C22 119.8(4)
C24 C23 H23 120.1
C22 C23 H23 120.1
C23 C24 C25 120.4(4)
C23 C24 H24 119.8
C25 C24 H24 119.8
C24 C25 C26 119.8(4)
C24 C25 H25 120.1
C26 C25 H25 120.1
C21 C26 C25 120.8(4)
C21 C26 H26 119.6
C25 C26 H26 119.6
C32 C27 C28 122.1(3)
C32 C27 O2 119.0(3)
C28 C27 O2 119.0(3)
C29 C28 C27 117.7(3)
C29 C28 C39 118.0(3)
C27 C28 C39 124.3(3)
C30 C29 C28 121.5(3)
C30 C29 H29 119.3
C28 C29 H29 119.3
C31 C30 C29 119.9(3)
C31 C30 H30 120.1
C29 C30 H30 120.1
C30 C31 C32 121.4(3)
C30 C31 H31 119.3
C32 C31 H31 119.3
C27 C32 C31 117.4(3)
C27 C32 C33 124.8(3)
C31 C32 C33 117.8(3)
C38 C33 C34 117.7(3)
C38 C33 C32 122.9(3)
C34 C33 C32 119.4(3)
C35 C34 C33 121.1(3)
C35 C34 H34 119.4
C33 C34 H34 119.4
C34 C35 C36 120.4(3)
C34 C35 H35 119.8
C36 C35 H35 119.8
C37 C36 C35 119.1(4)
C37 C36 H36 120.4
C35 C36 H36 120.4
C38 C37 C36 120.5(3)
C38 C37 H37 119.7
C36 C37 H37 119.7
C37 C38 C33 121.2(3)
C37 C38 H38 119.4
C33 C38 H38 119.4
C44 C39 C40 118.2(3)
C44 C39 C28 121.0(3)
C40 C39 C28 120.6(3)
C39 C40 C41 120.5(3)
C39 C40 H40 119.7
C41 C40 H40 119.7
C42 C41 C40 120.5(3)
C42 C41 H41 119.8
C40 C41 H41 119.8
C41 C42 C43 119.6(4)
C41 C42 H42 120.2
C43 C42 H42 120.2
C42 C43 C44 120.3(3)
C42 C43 H43 119.8
C44 C43 H43 119.8
C39 C44 C43 120.8(3)
C39 C44 H44 119.6
C43 C44 H44 119.6
O3 C45 C46 120.6(3)
O3 C45 C50 119.7(3)
C46 C45 C50 119.7(3)
C45 C46 C47 119.2(3)
C45 C46 C51 123.2(3)
C47 C46 C51 117.7(3)
C48 C47 C46 121.6(4)
C48 C47 H47 119.2
C46 C47 H47 119.2
C49 C48 C47 118.6(4)
C49 C48 H48 120.7
C47 C48 H48 120.7
C48 C49 C50 122.3(4)
C48 C49 H49 118.8
C50 C49 H49 118.8
C49 C50 C45 118.6(4)
C49 C50 C57 118.6(3)
C45 C50 C57 122.8(3)
C52 C51 C56 118.1(3)
C52 C51 C46 120.2(3)
C56 C51 C46 121.4(3)
C53 C52 C51 121.0(4)
C53 C52 H52 119.5
C51 C52 H52 119.5
C54 C53 C52 120.4(4)
C54 C53 H53 119.8
C52 C53 H53 119.8
C55 C54 C53 119.5(4)
C55 C54 H54 120.3
C53 C54 H54 120.3
C54 C55 C56 121.0(4)
C54 C55 H55 119.5
C56 C55 H55 119.5
C55 C56 C51 120.0(3)
C55 C56 H56 120.0
C51 C56 H56 120.0
C58 C57 C62 117.7(4)
C58 C57 C50 121.5(3)
C62 C57 C50 120.5(4)
C59 C58 C57 121.3(4)
C59 C58 H58 119.3
C57 C58 H58 119.3
C58 C59 C60 119.7(5)
C58 C59 H59 120.2
C60 C59 H59 120.2
C61 C60 C59 119.8(4)
C61 C60 H60 120.1
C59 C60 H60 120.1
C62 C61 C60 119.9(4)
C62 C61 H61 120.0
C60 C61 H61 120.0
C61 C62 C57 121.5(4)
C61 C62 H62 119.2
C57 C62 H62 119.2

loop_
_geom_bond_atom_site_label_1
_geom_bond_atom_site_label_2
_geom_bond_distance
Al1 O1 1.732(2)
Al1 O2 1.868(2)
Al1 C1 1.944(3)
Al1 C5 2.098(3)
Al1 Al2 2.7924(14)
Al2 O3 1.734(2)
Al2 O2 1.874(2)
Al2 C3 1.948(4)
Al2 C5 2.077(4)
O1 C9 1.350(4)
O2 C27 1.415(3)
O3 C45 1.357(4)
C1 C2 1.537(5)
C1 H1A 0.93(4)
C1 H1B 1.09(4)
C2 H2A 1.04(4)
C2 H2B 0.96(4)
C2 H2C 0.99(4)
C3 C4 1.565(6)
C3 H3A 1.00(4)
C3 H3B 0.97(5)
C4 H4A 0.959(19)
C4 H4B 0.955(19)
C4 H4C 1.006(19)
C5 C6 1.352(5)
C5 H5 0.99(4)
C6 C7 1.464(6)
C6 H6 1.08(4)
C7 C8 1.549(5)
C7 H7A 1.02(5)
C7 H7B 0.92(5)
C8 H8A 1.11(6)
C8 H8B 1.24(6)
C8 H8C 1.01(6)
C9 C14 1.403(5)
C9 C10 1.416(4)
C10 C11 1.392(5)
C10 C15 1.470(5)
C11 C12 1.369(5)
C11 H11 0.9500
C12 C13 1.385(5)
C12 H12 0.9500
C13 C14 1.381(5)
C13 H13 0.9500
C14 C21 1.491(5)
C15 C16 1.390(4)
C15 C20 1.404(5)
C16 C17 1.371(5)
C16 H16 0.9500
C17 C18 1.372(5)
C17 H17 0.9500
C18 C19 1.390(6)
C18 H18 0.9500
C19 C20 1.350(5)
C19 H19 0.9500
C20 H20 0.9500
C21 C26 1.381(6)
C21 C22 1.392(5)
C22 C23 1.400(6)
C22 H22 0.9500
C23 C24 1.364(7)
C23 H23 0.9500
C24 C25 1.380(6)
C24 H24 0.9500
C25 C26 1.394(5)
C25 H25 0.9500
C26 H26 0.9500
C27 C32 1.395(4)
C27 C28 1.404(4)
C28 C29 1.398(4)
C28 C39 1.486(5)
C29 C30 1.377(5)
C29 H29 0.9500
C30 C31 1.373(5)
C30 H30 0.9500
C31 C32 1.411(4)
C31 H31 0.9500
C32 C33 1.491(5)
C33 C38 1.392(4)
C33 C34 1.394(5)
C34 C35 1.377(5)
C34 H34 0.9500
C35 C36 1.385(6)
C35 H35 0.9500
C36 C37 1.379(5)
C36 H36 0.9500
C37 C38 1.377(5)
C37 H37 0.9500
C38 H38 0.9500
C39 C44 1.387(4)
C39 C40 1.392(5)
C40 C41 1.394(5)
C40 H40 0.9500
C41 C42 1.369(5)
C41 H41 0.9500
C42 C43 1.377(5)
C42 H42 0.9500
C43 C44 1.390(5)
C43 H43 0.9500
C44 H44 0.9500
C45 C46 1.393(5)
C45 C50 1.417(5)
C46 C47 1.394(5)
C46 C51 1.489(5)
C47 C48 1.391(6)
C47 H47 0.9500
C48 C49 1.365(7)
C48 H48 0.9500
C49 C50 1.392(5)
C49 H49 0.9500
C50 C57 1.471(5)
C51 C52 1.389(5)
C51 C56 1.397(5)
C52 C53 1.381(6)
C52 H52 0.9500
C53 C54 1.372(6)
C53 H53 0.9500
C54 C55 1.368(5)
C54 H54 0.9500
C55 C56 1.388(5)
C55 H55 0.9500
C56 H56 0.9500
C57 C58 1.380(6)
C57 C62 1.411(5)
C58 C59 1.375(6)
C58 H58 0.9500
C59 C60 1.400(6)
C59 H59 0.9500
C60 C61 1.375(7)
C60 H60 0.9500
C61 C62 1.362(6)
C61 H61 0.9500
C62 H62 0.9500

loop_
_geom_torsion_atom_site_label_1
_geom_torsion_atom_site_label_2
_geom_torsion_atom_site_label_3
_geom_torsion_atom_site_label_4
_geom_torsion
O1 Al1 Al2 O3 2.86(16)
O2 Al1 Al2 O3 -73.44(14)
C1 Al1 Al2 O3 179.05(14)
C5 Al1 Al2 O3 77.82(17)
O1 Al1 Al2 O2 76.30(15)
C1 Al1 Al2 O2 -107.51(15)
C5 Al1 Al2 O2 151.26(18)
O1 Al1 Al2 C3 177.32(17)
O2 Al1 Al2 C3 101.02(18)
C1 Al1 Al2 C3 -6.49(18)
C5 Al1 Al2 C3 -107.7(2)
O1 Al1 Al2 C5 -74.96(18)
O2 Al1 Al2 C5 -151.26(18)
C1 Al1 Al2 C5 101.23(18)
O2 Al1 O1 C9 -144.6(3)
C1 Al1 O1 C9 -5.3(3)
C5 Al1 O1 C9 122.2(3)
Al2 Al1 O1 C9 170.8(3)
O1 Al1 O2 C27 50.6(3)
C1 Al1 O2 C27 -87.5(3)
C5 Al1 O2 C27 158.4(3)
Al2 Al1 O2 C27 179.3(3)
O1 Al1 O2 Al2 -128.74(10)
C1 Al1 O2 Al2 93.17(15)
C5 Al1 O2 Al2 -20.89(14)
O3 Al2 O2 C27 -51.6(3)
C3 Al2 O2 C27 78.6(3)
C5 Al2 O2 C27 -158.2(3)
Al1 Al2 O2 C27 -179.3(3)
O3 Al2 O2 Al1 127.73(11)
C3 Al2 O2 Al1 -102.10(19)
C5 Al2 O2 Al1 21.10(13)
O2 Al2 O3 C45 153.4(3)
C3 Al2 O3 C45 20.9(3)
C5 Al2 O3 C45 -114.6(3)
Al1 Al2 O3 C45 -164.4(2)
O1 Al1 C1 C2 47.8(3)
O2 Al1 C1 C2 -175.2(2)
C5 Al1 C1 C2 -77.1(3)
Al2 Al1 C1 C2 -129.1(2)
O3 Al2 C3 C4 -55.0(4)
O2 Al2 C3 C4 177.1(3)
C5 Al2 C3 C4 73.7(4)
Al1 Al2 C3 C4 129.7(3)
O3 Al2 C5 C6 110.9(3)
O2 Al2 C5 C6 -140.9(3)
C3 Al2 C5 C6 -20.6(3)
Al1 Al2 C5 C6 -122.2(3)
O3 Al2 C5 Al1 -126.93(11)
O2 Al2 C5 Al1 -18.68(11)
C3 Al2 C5 Al1 101.56(18)
O1 Al1 C5 C6 -103.6(3)
O2 Al1 C5 C6 144.0(3)
C1 Al1 C5 C6 25.0(4)
Al2 Al1 C5 C6 125.2(4)
O1 Al1 C5 Al2 131.13(12)
O2 Al1 C5 Al2 18.75(11)
C1 Al1 C5 Al2 -100.18(15)
Al2 C5 C6 C7 42.7(5)
Al1 C5 C6 C7 -60.9(5)
C5 C6 C7 C8 -135.7(4)
Al1 O1 C9 C14 -123.4(3)
Al1 O1 C9 C10 56.7(5)
O1 C9 C10 C11 -177.7(3)
C14 C9 C10 C11 2.4(5)
O1 C9 C10 C15 3.5(5)
C14 C9 C10 C15 -176.3(3)
C9 C10 C11 C12 -1.9(6)
C15 C10 C11 C12 177.0(4)
C10 C11 C12 C13 -0.3(6)
C11 C12 C13 C14 1.9(7)
C12 C13 C14 C9 -1.3(6)
C12 C13 C14 C21 176.7(4)
O1 C9 C14 C13 179.3(3)
C10 C9 C14 C13 -0.9(5)
O1 C9 C14 C21 1.4(5)
C10 C9 C14 C21 -178.8(3)
C11 C10 C15 C16 -130.1(4)
C9 C10 C15 C16 48.6(5)
C11 C10 C15 C20 44.8(5)
C9 C10 C15 C20 -136.4(4)
C20 C15 C16 C17 1.3(5)
C10 C15 C16 C17 176.4(3)
C15 C16 C17 C18 -0.6(6)
C16 C17 C18 C19 -0.2(6)
C17 C18 C19 C20 0.4(7)
C18 C19 C20 C15 0.3(6)
C16 C15 C20 C19 -1.1(5)
C10 C15 C20 C19 -176.3(4)
C13 C14 C21 C26 -120.9(4)
C9 C14 C21 C26 57.1(5)
C13 C14 C21 C22 54.1(5)
C9 C14 C21 C22 -127.9(4)
C26 C21 C22 C23 0.0(5)
C14 C21 C22 C23 -175.1(3)
C21 C22 C23 C24 1.2(6)
C22 C23 C24 C25 -1.8(7)
C23 C24 C25 C26 1.1(6)
C22 C21 C26 C25 -0.7(6)
C14 C21 C26 C25 174.4(3)
C24 C25 C26 C21 0.2(6)
Al1 O2 C27 C32 -72.8(3)
Al2 O2 C27 C32 106.3(3)
Al1 O2 C27 C28 106.5(3)
Al2 O2 C27 C28 -74.4(3)
C32 C27 C28 C29 1.0(4)
O2 C27 C28 C29 -178.3(2)
C32 C27 C28 C39 178.6(3)
O2 C27 C28 C39 -0.7(4)
C27 C28 C29 C30 1.4(4)
C39 C28 C29 C30 -176.3(3)
C28 C29 C30 C31 -1.8(5)
C29 C30 C31 C32 -0.2(5)
C28 C27 C32 C31 -2.9(4)
O2 C27 C32 C31 176.4(2)
C28 C27 C32 C33 178.8(3)
O2 C27 C32 C33 -1.9(4)
C30 C31 C32 C27 2.5(4)
C30 C31 C32 C33 -179.0(3)
C27 C32 C33 C38 -53.5(4)
C31 C32 C33 C38 128.2(3)
C27 C32 C33 C34 130.0(3)
C31 C32 C33 C34 -48.3(4)
C38 C33 C34 C35 0.4(5)
C32 C33 C34 C35 177.1(3)
C33 C34 C35 C36 -0.2(5)
C34 C35 C36 C37 -0.7(6)
C35 C36 C37 C38 1.3(5)
C36 C37 C38 C33 -1.1(5)
C34 C33 C38 C37 0.3(4)
C32 C33 C38 C37 -176.3(3)
C29 C28 C39 C44 113.0(3)
C27 C28 C39 C44 -64.6(4)
C29 C28 C39 C40 -61.6(4)
C27 C28 C39 C40 120.8(3)
C44 C39 C40 C41 1.1(5)
C28 C39 C40 C41 175.8(3)
C39 C40 C41 C42 0.0(6)
C40 C41 C42 C43 -0.6(5)
C41 C42 C43 C44 0.3(5)
C40 C39 C44 C43 -1.4(5)
C28 C39 C44 C43 -176.1(3)
C42 C43 C44 C39 0.8(5)
Al2 O3 C45 C46 -93.3(4)
Al2 O3 C45 C50 87.1(4)
O3 C45 C46 C47 178.8(3)
C50 C45 C46 C47 -1.6(6)
O3 C45 C46 C51 -1.5(5)
C50 C45 C46 C51 178.2(3)
C45 C46 C47 C48 0.5(7)
C51 C46 C47 C48 -179.3(4)
C46 C47 C48 C49 0.2(8)
C47 C48 C49 C50 0.3(8)
C48 C49 C50 C45 -1.3(7)
C48 C49 C50 C57 177.3(5)
O3 C45 C50 C49 -178.4(4)
C46 C45 C50 C49 2.0(6)
O3 C45 C50 C57 3.0(5)
C46 C45 C50 C57 -176.6(3)
C45 C46 C51 C52 137.0(4)
C47 C46 C51 C52 -43.2(5)
C45 C46 C51 C56 -49.1(5)
C47 C46 C51 C56 130.7(4)
C56 C51 C52 C53 -0.8(5)
C46 C51 C52 C53 173.2(3)
C51 C52 C53 C54 -0.1(6)
C52 C53 C54 C55 0.9(5)
C53 C54 C55 C56 -0.7(5)
C54 C55 C56 C51 -0.2(5)
C52 C51 C56 C55 1.0(4)
C46 C51 C56 C55 -173.0(3)
C49 C50 C57 C58 -127.4(4)
C45 C50 C57 C58 51.1(5)
C49 C50 C57 C62 46.4(5)
C45 C50 C57 C62 -135.1(4)
C62 C57 C58 C59 -1.6(5)
C50 C57 C58 C59 172.4(3)
C57 C58 C59 C60 0.9(5)
C58 C59 C60 C61 0.0(6)
C59 C60 C61 C62 0.0(6)
C60 C61 C62 C57 -0.8(5)
C58 C57 C62 C61 1.6(5)
C50 C57 C62 C61 -172.4(3)
